data_2211846
loop_
_publ_author_name
'Michael G. Gardiner'
'Roderick C. Jones'
'Sarah Ng'
'Jason A. Smith'

_publ_section_title
;
 Methyl 4-chloro-3,5-di-<i>p</i>-tolyl-1<i>H</i>-pyrrole-2-carboxylate
 dichloromethane hemisolvate
;
_journal_coeditor_code HG2150
_journal_issue 1
_journal_name_full 'Acta Crystallographica Section E'
_journal_page_first o197
_journal_page_last o199
_journal_paper_doi 10.1107/S1600536806052202
_journal_volume 63
_journal_year 2007
_chemical_formula_iupac 'C20 H18 Cl N O2 , 0.5C H2 Cl2'
_chemical_formula_moiety 'C20 H18 Cl N O2 , 0.5C H2 Cl2'
_chemical_formula_sum 'C20.5 H19 Cl2 N O2'
_chemical_formula_weight 382.27
_chemical_melting_point .452E-305
_chemical_name_systematic
;
Methyl 4-chloro-3,5-di-p-tolyl-1H-pyrrole-2-carboxylate
dichloromethane hemisolvate
;
_space_group_IT_number 2
_symmetry_cell_setting triclinic
_symmetry_space_group_name_Hall '-P 1'
_symmetry_space_group_name_H-M 'P -1'
_atom_sites_solution_hydrogens geom
_atom_sites_solution_primary direct
_atom_sites_solution_secondary difmap
_audit_creation_method SHELXL97
_cell_angle_alpha 71.61(5)
_cell_angle_beta 82.94(3)
_cell_angle_gamma 74.33(7)
_cell_formula_units_Z 2
_cell_length_a 8.456(3)
_cell_length_b 9.902(11)
_cell_length_c 12.316(3)
_cell_measurement_reflns_used 25
_cell_measurement_temperature 173(2)
_cell_measurement_theta_max 14.111
_cell_measurement_theta_min 9.608
_cell_volume 941.4(12)
_computing_cell_refinement 'CAD-4 EXPRESS'
_computing_data_collection 'CAD-4 EXPRESS (Enraf--Nonius, 1994)'
_computing_data_reduction 'XCAD4 (Harms & Wocadlo, 1995)'
_computing_molecular_graphics
;
X-SEED (Barbour, 2001) and ORTEP-3 (Farrugia, 1997)
;
_computing_publication_material 'WinGX (Farrugia, 1999)'
_computing_structure_refinement 'SHELXL97 (Sheldrick, 1997)'
_computing_structure_solution 'SHELXS97 (Sheldrick, 1997)'
_diffrn_ambient_temperature 173(2)
_diffrn_measured_fraction_theta_full 0.996
_diffrn_measured_fraction_theta_max 0.996
_diffrn_measurement_device_type 'Enraf--Nonius TurboCAD-4'
_diffrn_measurement_method 'non-profiled \w/2\q'
_diffrn_radiation_monochromator graphite
_diffrn_radiation_source 'fine-focus sealed tube'
_diffrn_radiation_type MoK\a
_diffrn_radiation_wavelength 0.71073
_diffrn_reflns_av_R_equivalents 0.0490
_diffrn_reflns_av_sigmaI/netI 0.0232
_diffrn_reflns_limit_h_max 10
_diffrn_reflns_limit_h_min -9
_diffrn_reflns_limit_k_max 11
_diffrn_reflns_limit_k_min -11
_diffrn_reflns_limit_l_max 14
_diffrn_reflns_limit_l_min 0
_diffrn_reflns_number 3482
_diffrn_reflns_theta_full 25.02
_diffrn_reflns_theta_max 25.02
_diffrn_reflns_theta_min 1.74
_diffrn_standards_decay_% 5
_diffrn_standards_interval_time 60
_diffrn_standards_number 3
_exptl_absorpt_coefficient_mu 0.359
_exptl_absorpt_correction_type none
_exptl_crystal_colour colourless
_exptl_crystal_density_diffrn 1.350
_exptl_crystal_density_method 'not measured'
_exptl_crystal_description plate
_exptl_crystal_F_000 398
_exptl_crystal_size_max 0.45
_exptl_crystal_size_mid 0.40
_exptl_crystal_size_min 0.30
_refine_diff_density_max 0.363
_refine_diff_density_min -0.475
_refine_ls_extinction_method none
_refine_ls_goodness_of_fit_ref 1.050
_refine_ls_hydrogen_treatment constr
_refine_ls_matrix_type full
_refine_ls_number_parameters 247
_refine_ls_number_reflns 3314
_refine_ls_number_restraints 0
_refine_ls_restrained_S_all 1.050
_refine_ls_R_factor_all 0.0639
_refine_ls_R_factor_gt 0.0508
_refine_ls_shift/su_max 0.000
_refine_ls_shift/su_mean 0.000
_refine_ls_structure_factor_coef Fsqd
_refine_ls_weighting_details 'calc w = 1/[\s^2^(Fo^2^)+(0.0933P)^2^+0.75P] where P=(Fo^2^+2Fc^2^)/3'
_refine_ls_weighting_scheme calc
_refine_ls_wR_factor_gt 0.1458
_refine_ls_wR_factor_ref 0.1556
_reflns_number_gt 2791
_reflns_number_total 3314
_reflns_threshold_expression I>2\s(I)
_cod_data_source_file hg2150.cif
_cod_data_source_block I
_cod_original_cell_volume 941.4(11)
_cod_database_code 2211846
_cod_database_fobs_code 2211846

loop_
_symmetry_equiv_pos_as_xyz
'x, y, z'
'-x, -y, -z'

loop_
_atom_site_type_symbol
_atom_site_label
_atom_site_fract_x
_atom_site_fract_y
_atom_site_fract_z
_atom_site_U_iso_or_equiv
_atom_site_adp_type
_atom_site_calc_flag
_atom_site_refinement_flags
_atom_site_occupancy
Cl Cl1 -0.00913(7) 0.80466(8) 0.06952(5) 0.0334(2) Uani d . 1
O O1 0.3575(2) 0.7011(2) 0.46000(15) 0.0343(4) Uani d . 1
O O2 0.1835(2) 0.8887(2) 0.51273(17) 0.0426(5) Uani d . 1
N N1 -0.0268(3) 0.9212(2) 0.34383(18) 0.0291(5) Uani d . 1
H H1 -0.0741 0.9671 0.3945 0.035 Uiso calc R 1
C C1 0.1325(3) 0.8366(3) 0.3481(2) 0.0263(5) Uani d . 1
C C2 0.1660(3) 0.7834(3) 0.2537(2) 0.0255(5) Uani d . 1
C C3 0.0179(3) 0.8402(3) 0.1937(2) 0.0279(5) Uani d . 1
C C4 -0.1012(3) 0.9242(3) 0.2504(2) 0.0274(5) Uani d . 1
C C5 0.2246(3) 0.8146(3) 0.4476(2) 0.0275(5) Uani d . 1
C C6 0.4588(4) 0.6703(4) 0.5553(3) 0.0448(7) Uani d . 1
H H6A 0.5245 0.7429 0.5381 0.067 Uiso calc R 1
H H6B 0.5321 0.5718 0.5684 0.067 Uiso calc R 1
H H6C 0.3886 0.6753 0.6242 0.067 Uiso calc R 1
C C7 0.3247(3) 0.6910(3) 0.2193(2) 0.0258(5) Uani d . 1
C C8 0.4724(3) 0.7283(3) 0.2200(2) 0.0286(5) Uani d . 1
H H8 0.4723 0.8121 0.2420 0.034 Uiso calc R 1
C C9 0.6204(3) 0.6427(3) 0.1883(2) 0.0334(6) Uani d . 1
H H9 0.7200 0.6685 0.1905 0.040 Uiso calc R 1
C C10 0.6259(3) 0.5205(3) 0.1535(2) 0.0344(6) Uani d . 1
C C11 0.4769(3) 0.4858(3) 0.1516(2) 0.0348(6) Uani d . 1
H H11 0.4760 0.4039 0.1274 0.042 Uiso calc R 1
C C12 0.3295(3) 0.5700(3) 0.1848(2) 0.0322(6) Uani d . 1
H H12 0.2299 0.5435 0.1836 0.039 Uiso calc R 1
C C13 0.7868(4) 0.4264(4) 0.1210(3) 0.0536(8) Uani d . 1
H H13A 0.8688 0.4847 0.0963 0.080 Uiso calc R 1
H H13B 0.7698 0.3913 0.0583 0.080 Uiso calc R 1
H H13C 0.8259 0.3421 0.1873 0.080 Uiso calc R 1
C C14 -0.2770(3) 0.9975(3) 0.2302(2) 0.0259(5) Uani d . 1
C C15 -0.3381(3) 1.0526(3) 0.1211(2) 0.0332(6) Uani d . 1
H H15 -0.2655 1.0465 0.0566 0.040 Uiso calc R 1
C C16 -0.5055(3) 1.1170(3) 0.1053(2) 0.0352(6) Uani d . 1
H H16 -0.5449 1.1539 0.0299 0.042 Uiso calc R 1
C C17 -0.6164(3) 1.1283(3) 0.1979(2) 0.0322(6) Uani d . 1
C C18 -0.5543(3) 1.0736(3) 0.3066(2) 0.0332(6) Uani d . 1
H H18 -0.6267 1.0815 0.3709 0.040 Uiso calc R 1
C C19 -0.3873(3) 1.0073(3) 0.3236(2) 0.0317(6) Uani d . 1
H H19 -0.3484 0.9684 0.3991 0.038 Uiso calc R 1
C C20 -0.7974(4) 1.1977(4) 0.1804(3) 0.0464(8) Uani d . 1
H H20A -0.8492 1.1282 0.1657 0.070 Uiso calc R 1
H H20B -0.8113 1.2867 0.1149 0.070 Uiso calc R 1
H H20C -0.8491 1.2233 0.2493 0.070 Uiso calc R 1
C C21 -0.0720(12) 0.5340(11) 0.4882(11) 0.086(3) Uani d P 0.50
H H21A -0.0955 0.6353 0.4354 0.104 Uiso calc PR 0.50
H H21B -0.1774 0.5093 0.5203 0.104 Uiso calc PR 0.50
Cl Cl2 0.0530(8) 0.5169(8) 0.5978(4) 0.155(2) Uani d P 0.50
Cl Cl3 0.0446(5) 0.4064(5) 0.4155(4) 0.1078(14) Uani d P 0.50

loop_
_atom_site_aniso_label
_atom_site_aniso_U_11
_atom_site_aniso_U_22
_atom_site_aniso_U_33
_atom_site_aniso_U_12
_atom_site_aniso_U_13
_atom_site_aniso_U_23
Cl1 0.0291(3) 0.0534(4) 0.0271(3) -0.0123(3) 0.0011(2) -0.0239(3)
O1 0.0335(10) 0.0438(11) 0.0287(9) -0.0024(8) -0.0070(8) -0.0189(8)
O2 0.0353(11) 0.0632(13) 0.0403(11) -0.0037(9) -0.0051(8) -0.0364(10)
N1 0.0249(11) 0.0437(12) 0.0264(11) -0.0095(9) 0.0027(8) -0.0216(10)
C1 0.0211(12) 0.0351(13) 0.0276(12) -0.0075(10) 0.0010(9) -0.0164(10)
C2 0.0239(12) 0.0334(13) 0.0247(12) -0.0115(10) 0.0030(9) -0.0140(10)
C3 0.0277(12) 0.0428(14) 0.0221(12) -0.0168(11) 0.0038(10) -0.0170(11)
C4 0.0236(12) 0.0390(14) 0.0255(12) -0.0123(10) 0.0019(9) -0.0150(10)
C5 0.0224(12) 0.0372(14) 0.0276(12) -0.0080(10) 0.0032(10) -0.0173(11)
C6 0.0451(17) 0.0507(18) 0.0399(16) -0.0017(14) -0.0186(13) -0.0174(14)
C7 0.0225(12) 0.0360(13) 0.0202(11) -0.0094(10) 0.0011(9) -0.0091(10)
C8 0.0286(13) 0.0353(13) 0.0266(12) -0.0116(11) 0.0022(10) -0.0136(10)
C9 0.0240(13) 0.0449(15) 0.0322(14) -0.0105(11) 0.0026(10) -0.0123(12)
C10 0.0316(14) 0.0432(16) 0.0267(13) -0.0044(12) 0.0035(10) -0.0138(12)
C11 0.0407(15) 0.0392(15) 0.0306(13) -0.0100(12) 0.0009(11) -0.0196(12)
C12 0.0286(13) 0.0462(15) 0.0287(13) -0.0139(11) 0.0011(10) -0.0176(12)
C13 0.0383(17) 0.067(2) 0.055(2) 0.0010(15) 0.0058(14) -0.0306(17)
C14 0.0224(12) 0.0332(13) 0.0283(12) -0.0105(10) 0.0014(10) -0.0155(10)
C15 0.0300(13) 0.0450(15) 0.0277(13) -0.0123(12) 0.0035(10) -0.0143(12)
C16 0.0348(14) 0.0419(15) 0.0301(14) -0.0082(12) -0.0065(11) -0.0111(12)
C17 0.0260(13) 0.0352(14) 0.0402(15) -0.0069(11) -0.0030(11) -0.0180(12)
C18 0.0261(13) 0.0466(16) 0.0365(14) -0.0122(11) 0.0047(11) -0.0250(12)
C19 0.0274(13) 0.0487(16) 0.0273(13) -0.0139(11) 0.0006(10) -0.0194(12)
C20 0.0286(15) 0.0563(19) 0.0565(19) -0.0022(13) -0.0101(13) -0.0235(16)
C21 0.080(6) 0.071(6) 0.108(8) -0.033(5) 0.009(6) -0.018(6)
Cl2 0.191(5) 0.235(6) 0.072(2) -0.168(5) -0.011(3) 0.006(3)
Cl3 0.116(3) 0.117(3) 0.089(3) -0.048(2) 0.049(2) -0.031(2)

loop_
_atom_type_symbol
_atom_type_description
_atom_type_scat_dispersion_real
_atom_type_scat_dispersion_imag
_atom_type_scat_source
C C 0.0033 0.0016 'International Tables Vol C Tables 4.2.6.8 and 6.1.1.4'
H H 0.0000 0.0000 'International Tables Vol C Tables 4.2.6.8 and 6.1.1.4'
N N 0.0061 0.0033 'International Tables Vol C Tables 4.2.6.8 and 6.1.1.4'
O O 0.0106 0.0060 'International Tables Vol C Tables 4.2.6.8 and 6.1.1.4'
Cl Cl 0.1484 0.1585 'International Tables Vol C Tables 4.2.6.8 and 6.1.1.4'

loop_
_geom_angle_atom_site_label_1
_geom_angle_atom_site_label_2
_geom_angle_atom_site_label_3
_geom_angle
_geom_angle_publ_flag
C5 O1 C6 117.0(2) ?
C4 N1 C1 110.8(2) yes
C4 N1 H1 124.6 ?
C1 N1 H1 124.6 ?
N1 C1 C2 108.7(2) ?
N1 C1 C5 117.2(2) ?
C2 C1 C5 134.0(2) ?
C1 C2 C3 104.7(2) ?
C1 C2 C7 128.2(2) ?
C3 C2 C7 127.1(2) ?
C4 C3 C2 110.5(2) ?
C4 C3 Cl1 125.5(2) ?
C2 C3 Cl1 123.97(19) ?
N1 C4 C3 105.3(2) ?
N1 C4 C14 122.0(2) ?
C3 C4 C14 132.6(2) ?
O2 C5 O1 124.0(2) ?
O2 C5 C1 123.6(2) ?
O1 C5 C1 112.3(2) ?
O1 C6 H6A 109.5 ?
O1 C6 H6B 109.5 ?
H6A C6 H6B 109.5 ?
O1 C6 H6C 109.5 ?
H6A C6 H6C 109.5 ?
H6B C6 H6C 109.5 ?
C12 C7 C8 118.3(2) ?
C12 C7 C2 121.9(2) ?
C8 C7 C2 119.8(2) ?
C7 C8 C9 120.1(2) ?
C7 C8 H8 120.0 ?
C9 C8 H8 120.0 ?
C10 C9 C8 121.9(2) ?
C10 C9 H9 119.1 ?
C8 C9 H9 119.1 ?
C9 C10 C11 117.4(2) ?
C9 C10 C13 121.8(3) ?
C11 C10 C13 120.8(3) ?
C12 C11 C10 120.7(2) ?
C12 C11 H11 119.6 ?
C10 C11 H11 119.6 ?
C7 C12 C11 121.6(2) ?
C7 C12 H12 119.2 ?
C11 C12 H12 119.2 ?
C10 C13 H13A 109.5 ?
C10 C13 H13B 109.5 ?
H13A C13 H13B 109.5 ?
C10 C13 H13C 109.5 ?
H13A C13 H13C 109.5 ?
H13B C13 H13C 109.5 ?
C15 C14 C19 118.3(2) ?
C15 C14 C4 122.0(2) ?
C19 C14 C4 119.6(2) ?
C14 C15 C16 120.6(2) ?
C14 C15 H15 119.7 ?
C16 C15 H15 119.7 ?
C15 C16 C17 121.4(2) ?
C15 C16 H16 119.3 ?
C17 C16 H16 119.3 ?
C18 C17 C16 117.6(2) ?
C18 C17 C20 121.1(3) ?
C16 C17 C20 121.3(3) ?
C17 C18 C19 121.4(2) ?
C17 C18 H18 119.3 ?
C19 C18 H18 119.3 ?
C18 C19 C14 120.6(2) ?
C18 C19 H19 119.7 ?
C14 C19 H19 119.7 ?
C17 C20 H20A 109.5 ?
C17 C20 H20B 109.5 ?
H20A C20 H20B 109.5 ?
C17 C20 H20C 109.5 ?
H20A C20 H20C 109.5 ?
H20B C20 H20C 109.5 ?
Cl2 C21 Cl3 104.8(5) ?
Cl2 C21 H21A 110.8 ?
Cl3 C21 H21A 110.8 ?
Cl2 C21 H21B 110.8 ?
Cl3 C21 H21B 110.8 ?
H21A C21 H21B 108.9 ?

loop_
_geom_bond_atom_site_label_1
_geom_bond_atom_site_label_2
_geom_bond_distance
_geom_bond_publ_flag
Cl1 C3 1.727(2) yes
O1 C5 1.341(3) ?
O1 C6 1.444(3) ?
O2 C5 1.211(3) ?
N1 C4 1.367(3) yes
N1 C1 1.378(3) yes
N1 H1 0.8800 ?
C1 C2 1.390(3) yes
C1 C5 1.460(3) yes
C2 C3 1.420(4) yes
C2 C7 1.504(4) yes
C3 C4 1.391(4) yes
C4 C14 1.480(4) yes
C6 H6A 0.9800 ?
C6 H6B 0.9800 ?
C6 H6C 0.9800 ?
C7 C12 1.381(4) ?
C7 C8 1.397(3) ?
C8 C9 1.397(4) ?
C8 H8 0.9500 ?
C9 C10 1.393(4) ?
C9 H9 0.9500 ?
C10 C11 1.398(4) ?
C10 C13 1.516(4) ?
C11 C12 1.395(4) ?
C11 H11 0.9500 ?
C12 H12 0.9500 ?
C13 H13A 0.9800 ?
C13 H13B 0.9800 ?
C13 H13C 0.9800 ?
C14 C15 1.388(4) ?
C14 C19 1.399(4) ?
C15 C16 1.396(4) ?
C15 H15 0.9500 ?
C16 C17 1.398(4) ?
C16 H16 0.9500 ?
C17 C18 1.387(4) ?
C17 C20 1.510(4) ?
C18 C19 1.398(4) ?
C18 H18 0.9500 ?
C19 H19 0.9500 ?
C20 H20A 0.9800 ?
C20 H20B 0.9800 ?
C20 H20C 0.9800 ?
C21 Cl2 1.755(13) ?
C21 Cl3 1.787(13) ?
C21 H21A 0.9900 ?
C21 H21B 0.9900 ?

loop_
_geom_hbond_atom_site_label_D
_geom_hbond_atom_site_label_H
_geom_hbond_atom_site_label_A
_geom_hbond_site_symmetry_A
_geom_hbond_distance_DH
_geom_hbond_distance_HA
_geom_hbond_distance_DA
_geom_hbond_angle_DHA
_geom_hbond_publ_flag
N1 H1 O2 2_576 0.88 2.06 2.932(3) 168.8 yes

loop_
_geom_torsion_atom_site_label_1
_geom_torsion_atom_site_label_2
_geom_torsion_atom_site_label_3
_geom_torsion_atom_site_label_4
_geom_torsion
_geom_torsion_publ_flag
C4 N1 C1 C2 0.9(3) ?
C4 N1 C1 C5 -175.9(2) ?
N1 C1 C2 C3 -0.3(3) ?
C5 C1 C2 C3 175.7(3) ?
N1 C1 C2 C7 177.6(2) ?
C5 C1 C2 C7 -6.3(5) ?
C1 C2 C3 C4 -0.3(3) ?
C7 C2 C3 C4 -178.3(2) ?
C1 C2 C3 Cl1 -178.87(19) ?
C7 C2 C3 Cl1 3.1(4) ?
C1 N1 C4 C3 -1.0(3) ?
C1 N1 C4 C14 175.1(2) ?
C2 C3 C4 N1 0.8(3) ?
Cl1 C3 C4 N1 179.35(19) ?
C2 C3 C4 C14 -174.7(3) ?
Cl1 C3 C4 C14 3.9(4) ?
C6 O1 C5 O2 -2.1(4) ?
C6 O1 C5 C1 179.4(2) ?
N1 C1 C5 O2 -15.9(4) yes
C2 C1 C5 O2 168.4(3) ?
N1 C1 C5 O1 162.7(2) ?
C2 C1 C5 O1 -13.1(4) ?
C1 C2 C7 C12 134.7(3) yes
C3 C2 C7 C12 -47.8(4) ?
C1 C2 C7 C8 -46.4(4) yes
C3 C2 C7 C8 131.1(3) ?
C12 C7 C8 C9 -1.2(4) ?
C2 C7 C8 C9 179.9(2) ?
C7 C8 C9 C10 1.1(4) ?
C8 C9 C10 C11 -0.1(4) ?
C8 C9 C10 C13 -179.0(3) ?
C9 C10 C11 C12 -0.8(4) ?
C13 C10 C11 C12 178.1(3) ?
C8 C7 C12 C11 0.2(4) ?
C2 C7 C12 C11 179.1(2) ?
C10 C11 C12 C7 0.8(4) ?
N1 C4 C14 C15 153.9(3) ?
C3 C4 C14 C15 -31.2(4) yes
N1 C4 C14 C19 -28.6(4) ?
C3 C4 C14 C19 146.3(3) ?
C19 C14 C15 C16 0.4(4) ?
C4 C14 C15 C16 178.0(2) ?
C14 C15 C16 C17 0.1(4) ?
C15 C16 C17 C18 0.2(4) ?
C15 C16 C17 C20 -179.9(3) ?
C16 C17 C18 C19 -1.1(4) ?
C20 C17 C18 C19 179.0(3) ?
C17 C18 C19 C14 1.6(4) ?
C15 C14 C19 C18 -1.3(4) ?
C4 C14 C19 C18 -178.9(2) ?
